data_4124584
loop_
_publ_author_name
'Blake, Matthew P.'
'Kaltsoyannis, Nikolas'
'Mountford, Philip'

_publ_section_title
;
 Probing the Limits of Alkaline Earth-Transition Metal Bonding: An
 Experimental and Computational Study.
;
_journal_issue 38
_journal_name_full 'Journal of the American Chemical Society'
_journal_page_first 12352
_journal_page_last 12368
_journal_paper_doi 10.1021/jacs.5b07866
_journal_volume 137
_journal_year 2015
_chemical_absolute_configuration ad
_chemical_formula_moiety 'C18 H15 Ca1 Fe2 N5 O8'
_chemical_formula_sum 'C18 H15 Ca Fe2 N5 O8'
_chemical_formula_weight 581.12
_chemical_name_systematic
;
Ca{Fe2(CO)8}(MeCN)5
;
_space_group_IT_number 33
_symmetry_cell_setting orthorhombic
_symmetry_space_group_name_Hall 'P -2n 2a'
_symmetry_space_group_name_H-M 'P 21 c n'
_atom_sites_solution_hydrogens geom
_atom_sites_solution_primary direct
_atom_sites_solution_secondary difmap
_cell_angle_alpha 90
_cell_angle_beta 90
_cell_angle_gamma 90
_cell_formula_units_Z 8
_cell_length_a 16.0633(3)
_cell_length_b 16.3836(3)
_cell_length_c 19.0298(4)
_cell_measurement_reflns_used 11512
_cell_measurement_temperature 150
_cell_measurement_theta_max 28
_cell_measurement_theta_min 5
_cell_volume 5008.16(17)
_computing_cell_refinement 'DENZO/SCALEPACK (Otwinowski & Minor, 1997)'
_computing_data_collection 'COLLECT (Nonius, 2001).'
_computing_data_reduction 'DENZO/SCALEPACK (Otwinowski & Minor, 1997)'
_computing_molecular_graphics 'CAMERON (Watkin et al., 1996)'
_computing_publication_material 'CRYSTALS (Betteridge et al., 2003)'
_computing_structure_refinement 'CRYSTALS (Betteridge et al., 2003)'
_computing_structure_solution 'SIR92 (Altomare et al., 1994)'
_diffrn_ambient_temperature 150
_diffrn_measured_fraction_theta_full 0.991
_diffrn_measured_fraction_theta_max 0.990
_diffrn_measurement_device Area
_diffrn_measurement_device_type 'Nonius KappaCCD'
_diffrn_measurement_method \w
_diffrn_radiation_monochromator graphite
_diffrn_radiation_type 'Mo K\a'
_diffrn_radiation_wavelength 0.71073
_diffrn_reflns_av_R_equivalents 0.057
_diffrn_reflns_limit_h_max 20
_diffrn_reflns_limit_h_min -20
_diffrn_reflns_limit_k_max 21
_diffrn_reflns_limit_k_min -20
_diffrn_reflns_limit_l_max 24
_diffrn_reflns_limit_l_min -24
_diffrn_reflns_number 20833
_diffrn_reflns_theta_full 26.954
_diffrn_reflns_theta_max 27.505
_diffrn_reflns_theta_min 5.116
_diffrn_standards_number 0
_exptl_absorpt_coefficient_mu 1.413
_exptl_absorpt_correction_T_max 0.87
_exptl_absorpt_correction_T_min 0.87
_exptl_absorpt_correction_type multi-scan
_exptl_absorpt_process_details 'DENZO/SCALEPACK (Otwinowski & Minor, 1997)'
_exptl_crystal_colour orange
_exptl_crystal_density_diffrn 1.541
_exptl_crystal_density_method 'not measured'
_exptl_crystal_description block
_exptl_crystal_F_000 2352
_exptl_crystal_size_max 0.200
_exptl_crystal_size_mid 0.100
_exptl_crystal_size_min 0.100
_refine_diff_density_max 1.70
_refine_diff_density_min -0.72
_refine_ls_abs_structure_details 'Flack (1983), 4944 Friedel-pairs'
_refine_ls_abs_structure_Flack 0.548(14)
_refine_ls_extinction_method None
_refine_ls_goodness_of_fit_ref 1.0878
_refine_ls_hydrogen_treatment constr
_refine_ls_matrix_type full
_refine_ls_number_parameters 614
_refine_ls_number_reflns 8619
_refine_ls_number_restraints 1
_refine_ls_R_factor_all 0.0640
_refine_ls_R_factor_gt 0.0522
_refine_ls_shift/su_max 0.0014740
_refine_ls_shift/su_mean 0.0000313
_refine_ls_structure_factor_coef F
_refine_ls_weighting_details
;
 Method, part 1, Chebychev polynomial, (Watkin, 1994, Prince, 1982) 
 [weight] = 1.0/[A~0~*T~0~(x)+A~1~*T~1~(x) ... +A~n-1~]*T~n-1~(x)] 
 where A~i~ are the Chebychev coefficients listed below and x= Fcalc/Fmax 
 Method = Robust Weighting (Prince, 1982) 
 W = [weight] * [1-(deltaF/6*sigmaF)^2^]^2^ 
 A~i~ are: 
 -0.208 -1.67 -0.624 -0.691 
;
_refine_ls_weighting_scheme calc
_refine_ls_wR_factor_all 0.0310
_refine_ls_wR_factor_gt 0.0273
_refine_ls_wR_factor_ref 0.0262
_reflns_limit_h_max 20
_reflns_limit_h_min -20
_reflns_limit_k_max 21
_reflns_limit_k_min 0
_reflns_limit_l_max 24
_reflns_limit_l_min 0
_reflns_number_gt 9320
_reflns_number_total 10853
_reflns_threshold_expression I>2.0\s(I)
_oxford_diffrn_Wilson_B_factor 0.00
_oxford_diffrn_Wilson_scale 0.00
_oxford_refine_ls_r_factor_ref 0.0477
_oxford_refine_ls_scale 0.17645(15)
_oxford_reflns_number_all 10853
_oxford_reflns_threshold_expression_ref I>3.0\s(I)
_cod_data_source_file ja5b07866_si_002.cif
_cod_data_source_block compound_S3
_cod_depositor_comments
;
The following automatic conversions were performed:

'_symmetry_cell_setting' value 'Orthorhombic' changed to
'orthorhombic' according to
/usr/data/users/saulius/crontab/automatic-downloads/current/ACS/lib/dictionaries/cif_core.dic
dictionary named 'cif_core.dic' version 2.4.2 from 2011-04-26.

'_atom_sites_solution_primary' value 'Direct' changed to 'direct'
according to
/usr/data/users/saulius/crontab/automatic-downloads/current/ACS/lib/dictionaries/cif_core.dic
dictionary named 'cif_core.dic' version 2.4.2 from 2011-04-26.

Automatic conversion script
Id: cif_fix_values 3271 2015-04-21 07:52:19Z andrius 
;
_cod_original_sg_symbol_H-M 'P 21 c n '
_cod_original_formula_sum 'C18 H15 Ca1 Fe2 N5 O8'
_cod_database_code 4124584

loop_
_symmetry_equiv_pos_as_xyz
x,y,z
x+1/2,-y,-z
x,-y+1/2,z+1/2
x+1/2,y+1/2,-z+1/2

loop_
_atom_site_label
_atom_site_type_symbol
_atom_site_fract_x
_atom_site_fract_y
_atom_site_fract_z
_atom_site_U_iso_or_equiv
_atom_site_occupancy
_atom_site_adp_type
_atom_site_refinement_flags_posn
Ca1 Ca 0.47710(6) 0.98769(5) 0.37474(4) 0.0242 1.0000 Uani .
Ca2 Ca 0.46978(6) 0.49798(5) 0.37130(4) 0.0238 1.0000 Uani .
Fe1 Fe 0.64827(5) 1.24028(3) 0.33808(3) 0.0272 1.0000 Uani .
Fe2 Fe 0.55080(5) 1.24212(4) 0.23219(3) 0.0260 1.0000 Uani .
Fe3 Fe 0.56123(5) 0.74814(4) 0.50859(3) 0.0250 1.0000 Uani .
Fe4 Fe 0.65929(5) 0.72660(4) 0.40450(3) 0.0291 1.0000 Uani .
N1 N 0.3757(3) 1.1029(3) 0.3844(2) 0.0443 1.0000 Uani .
N2 N 0.4640(3) 0.9596(3) 0.2456(2) 0.0445 1.0000 Uani .
N3 N 0.3586(3) 0.8872(3) 0.3656(2) 0.0427 1.0000 Uani .
N4 N 0.4433(3) 0.9927(3) 0.5030(2) 0.0537 1.0000 Uani .
N5 N 0.6104(3) 1.0125(3) 0.4367(3) 0.0570 1.0000 Uani .
N6 N 0.4379(3) 0.6220(3) 0.2983(2) 0.0458 1.0000 Uani .
N7 N 0.5935(3) 0.5202(3) 0.2944(2) 0.0477 1.0000 Uani .
N8 N 0.4615(3) 0.3997(3) 0.4721(2) 0.0487 1.0000 Uani .
N9 N 0.3431(3) 0.5461(3) 0.4405(2) 0.0431 1.0000 Uani .
N10 N 0.3438(3) 0.4498(3) 0.3029(2) 0.0425 1.0000 Uani .
O1 O 0.5437(2) 1.0925(2) 0.31709(18) 0.0441 1.0000 Uani .
O2 O 0.5223(2) 1.3724(2) 0.3345(2) 0.0452 1.0000 Uani .
O3 O 0.7748(2) 1.1111(2) 0.3263(2) 0.0547 1.0000 Uani .
O4 O 0.6191(2) 1.2331(3) 0.48939(18) 0.0546 1.0000 Uani .
O5 O 0.7661(2) 1.3769(2) 0.3225(2) 0.0547 1.0000 Uani .
O6 O 0.5994(3) 1.1087(3) 0.1370(2) 0.0674 1.0000 Uani .
O7 O 0.3687(2) 1.2391(3) 0.22796(19) 0.0598 1.0000 Uani .
O8 O 0.6125(3) 1.3794(2) 0.1467(2) 0.0539 1.0000 Uani .
O9 O 0.5397(2) 0.86078(19) 0.38808(18) 0.0391 1.0000 Uani .
O10 O 0.5483(2) 0.58634(18) 0.43813(17) 0.0372 1.0000 Uani .
O11 O 0.6143(3) 0.8935(2) 0.5878(2) 0.0613 1.0000 Uani .
O12 O 0.3790(2) 0.7472(3) 0.5175(2) 0.0550 1.0000 Uani .
O13 O 0.6232(3) 0.6311(2) 0.6140(2) 0.0605 1.0000 Uani .
O14 O 0.7756(2) 0.8650(3) 0.4247(3) 0.0610 1.0000 Uani .
O15 O 0.6322(2) 0.7250(2) 0.25320(17) 0.0479 1.0000 Uani .
O16 O 0.7808(2) 0.5937(2) 0.4149(2) 0.0569 1.0000 Uani .
C1 C 0.5678(3) 1.1610(3) 0.3035(3) 0.0363 1.0000 Uani .
C2 C 0.5574(3) 1.3130(3) 0.3128(2) 0.0318 1.0000 Uani .
C3 C 0.7246(3) 1.1637(3) 0.3291(3) 0.0380 1.0000 Uani .
C4 C 0.6271(3) 1.2353(3) 0.4280(2) 0.0342 1.0000 Uani .
C5 C 0.7195(3) 1.3230(3) 0.3278(3) 0.0350 1.0000 Uani .
C6 C 0.5806(3) 1.1629(3) 0.1737(2) 0.0388 1.0000 Uani .
C7 C 0.4415(3) 1.2406(3) 0.2304(2) 0.0381 1.0000 Uani .
C8 C 0.5871(3) 1.3250(3) 0.1789(2) 0.0341 1.0000 Uani .
C9 C 0.3406(3) 1.1644(3) 0.3853(2) 0.0362 1.0000 Uani .
C10 C 0.2960(3) 1.2412(3) 0.3854(3) 0.0426 1.0000 Uani .
C11 C 0.4532(3) 0.9600(3) 0.1863(3) 0.0365 1.0000 Uani .
C12 C 0.4397(4) 0.9612(3) 0.1104(2) 0.0456 1.0000 Uani .
C13 C 0.3230(3) 0.8263(3) 0.3673(2) 0.0329 1.0000 Uani .
C14 C 0.2781(3) 0.7502(3) 0.3698(2) 0.0367 1.0000 Uani .
C15 C 0.4417(3) 1.0029(3) 0.5630(3) 0.0433 1.0000 Uani .
C16 C 0.4379(4) 1.0140(4) 0.6377(3) 0.0572 1.0000 Uani .
C17 C 0.6661(3) 1.0308(3) 0.4694(3) 0.0439 1.0000 Uani .
C18 C 0.7360(4) 1.0520(4) 0.5127(3) 0.0516 1.0000 Uani .
C19 C 0.5697(3) 0.8052(3) 0.4213(2) 0.0328 1.0000 Uani .
C20 C 0.5768(3) 0.6556(3) 0.4436(2) 0.0335 1.0000 Uani .
C21 C 0.5938(3) 0.8372(3) 0.5562(3) 0.0391 1.0000 Uani .
C22 C 0.4511(3) 0.7468(3) 0.5133(2) 0.0371 1.0000 Uani .
C23 C 0.5980(3) 0.6776(3) 0.5734(2) 0.0364 1.0000 Uani .
C24 C 0.7307(3) 0.8089(3) 0.4166(3) 0.0366 1.0000 Uani .
C25 C 0.6405(3) 0.7228(3) 0.3137(2) 0.0327 1.0000 Uani .
C26 C 0.7333(3) 0.6462(3) 0.4135(3) 0.0398 1.0000 Uani .
C27 C 0.4388(3) 0.6744(3) 0.2599(3) 0.0405 1.0000 Uani .
C28 C 0.4406(3) 0.7436(3) 0.2106(3) 0.0496 1.0000 Uani .
C29 C 0.6546(4) 0.5305(3) 0.2661(2) 0.0414 1.0000 Uani .
C30 C 0.7343(4) 0.5447(4) 0.2307(3) 0.0527 1.0000 Uani .
C31 C 0.4506(3) 0.3407(3) 0.5035(2) 0.0397 1.0000 Uani .
C32 C 0.4369(3) 0.2657(3) 0.5423(3) 0.0415 1.0000 Uani .
C33 C 0.2805(3) 0.5542(3) 0.4688(2) 0.0368 1.0000 Uani .
C34 C 0.2021(4) 0.5634(4) 0.5041(3) 0.0532 1.0000 Uani .
C35 C 0.2797(3) 0.4439(3) 0.2762(2) 0.0382 1.0000 Uani .
C36 C 0.1999(3) 0.4372(4) 0.2415(3) 0.0475 1.0000 Uani .
H101 H 0.2659 1.2442 0.4286 0.0638 1.0000 Uiso R
H102 H 0.2577 1.2405 0.3470 0.0629 1.0000 Uiso R
H103 H 0.3339 1.2870 0.3813 0.0630 1.0000 Uiso R
H121 H 0.4910 0.9751 0.0869 0.0679 1.0000 Uiso R
H122 H 0.4206 0.9083 0.0950 0.0682 1.0000 Uiso R
H123 H 0.3991 1.0020 0.0997 0.0682 1.0000 Uiso R
H141 H 0.2454 0.7438 0.3278 0.0551 1.0000 Uiso R
H142 H 0.3173 0.7050 0.3730 0.0546 1.0000 Uiso R
H143 H 0.2419 0.7499 0.4102 0.0553 1.0000 Uiso R
H161 H 0.4912 1.0039 0.6582 0.0860 1.0000 Uiso R
H162 H 0.4203 1.0688 0.6485 0.0861 1.0000 Uiso R
H163 H 0.3992 0.9769 0.6578 0.0861 1.0000 Uiso R
H181 H 0.7703 1.0928 0.4911 0.0782 1.0000 Uiso R
H182 H 0.7158 1.0737 0.5560 0.0783 1.0000 Uiso R
H183 H 0.7694 1.0048 0.5226 0.0782 1.0000 Uiso R
H281 H 0.4733 0.7293 0.1710 0.0746 1.0000 Uiso R
H282 H 0.4653 0.7901 0.2339 0.0743 1.0000 Uiso R
H283 H 0.3850 0.7571 0.1951 0.0742 1.0000 Uiso R
H301 H 0.7610 0.5926 0.2486 0.0793 1.0000 Uiso R
H302 H 0.7242 0.5529 0.1810 0.0792 1.0000 Uiso R
H303 H 0.7705 0.4990 0.2376 0.0792 1.0000 Uiso R
H321 H 0.4740 0.2630 0.5813 0.0622 1.0000 Uiso R
H322 H 0.4465 0.2206 0.5112 0.0625 1.0000 Uiso R
H323 H 0.3803 0.2643 0.5591 0.0622 1.0000 Uiso R
H341 H 0.2057 0.5403 0.5505 0.0792 1.0000 Uiso R
H342 H 0.1892 0.6208 0.5071 0.0793 1.0000 Uiso R
H343 H 0.1581 0.5358 0.4782 0.0792 1.0000 Uiso R
H361 H 0.1585 0.4667 0.2681 0.0711 1.0000 Uiso R
H362 H 0.1851 0.3809 0.2379 0.0716 1.0000 Uiso R
H363 H 0.2032 0.4608 0.1957 0.0714 1.0000 Uiso R

loop_
_atom_site_aniso_label
_atom_site_aniso_U_11
_atom_site_aniso_U_22
_atom_site_aniso_U_33
_atom_site_aniso_U_23
_atom_site_aniso_U_13
_atom_site_aniso_U_12
Ca1 0.0237(4) 0.0260(4) 0.0228(4) 0.0005(3) -0.0016(3) -0.0008(3)
Ca2 0.0255(4) 0.0223(4) 0.0236(4) 0.0016(3) 0.0025(3) 0.0013(3)
Fe1 0.0254(3) 0.0301(3) 0.0260(3) -0.0002(2) 0.0023(2) 0.0009(3)
Fe2 0.0261(3) 0.0291(3) 0.0227(3) 0.0032(2) 0.0031(2) 0.0024(2)
Fe3 0.0267(3) 0.0246(3) 0.0236(3) -0.0004(2) -0.0032(2) 0.0000(2)
Fe4 0.0259(3) 0.0325(3) 0.0290(3) 0.0023(2) -0.0020(3) -0.0009(3)
N1 0.049(3) 0.036(2) 0.048(2) -0.0006(18) -0.007(2) 0.0077(19)
N2 0.059(3) 0.041(2) 0.034(2) 0.0048(17) -0.0050(19) -0.015(2)
N3 0.043(2) 0.044(2) 0.041(2) -0.0032(18) 0.0042(19) -0.0033(18)
N4 0.054(3) 0.076(3) 0.032(2) -0.005(2) 0.000(2) 0.014(2)
N5 0.054(3) 0.050(3) 0.067(3) 0.014(2) -0.029(2) -0.016(2)
N6 0.051(3) 0.039(2) 0.047(2) 0.011(2) -0.004(2) -0.0011(19)
N7 0.050(3) 0.044(3) 0.050(2) -0.007(2) 0.018(2) -0.0030(19)
N8 0.065(3) 0.042(2) 0.038(2) 0.0053(18) 0.013(2) 0.007(2)
N9 0.039(2) 0.044(2) 0.046(2) -0.0011(18) 0.005(2) 0.0095(18)
N10 0.039(2) 0.044(3) 0.044(2) -0.0014(18) -0.0041(19) -0.0056(18)
O1 0.048(2) 0.0336(18) 0.051(2) 0.0135(14) -0.0064(17) -0.0174(15)
O2 0.053(2) 0.0265(17) 0.056(2) -0.0078(15) 0.0123(17) 0.0134(15)
O3 0.0334(19) 0.042(2) 0.089(3) -0.006(2) 0.009(2) 0.0089(15)
O4 0.062(2) 0.069(3) 0.0320(19) 0.0100(17) 0.0050(16) 0.0064(19)
O5 0.037(2) 0.043(2) 0.084(3) 0.0106(19) 0.0013(19) -0.0090(16)
O6 0.104(4) 0.047(2) 0.051(2) -0.0183(18) 0.017(2) 0.008(2)
O7 0.0240(17) 0.112(4) 0.043(2) 0.002(2) 0.0003(15) -0.0014(19)
O8 0.074(3) 0.0324(19) 0.055(2) 0.0155(16) 0.018(2) 0.0031(17)
O9 0.0423(19) 0.0250(16) 0.0500(19) 0.0059(13) -0.0084(15) 0.0069(13)
O10 0.0410(18) 0.0264(16) 0.0440(18) -0.0018(12) -0.0026(15) -0.0108(14)
O11 0.093(3) 0.034(2) 0.057(2) -0.0156(17) -0.018(2) -0.0066(19)
O12 0.0257(17) 0.086(3) 0.053(2) 0.003(2) 0.0005(15) 0.0012(18)
O13 0.074(3) 0.052(2) 0.056(2) 0.0227(19) -0.021(2) -0.0057(19)
O14 0.041(2) 0.051(3) 0.091(3) -0.007(2) -0.007(2) -0.0099(18)
O15 0.057(2) 0.055(2) 0.0320(17) -0.0015(15) -0.0027(16) -0.0073(17)
O16 0.0344(19) 0.046(2) 0.090(3) 0.009(2) -0.002(2) 0.0112(17)
C1 0.034(2) 0.036(2) 0.039(2) 0.0036(18) 0.002(2) -0.0038(19)
C2 0.035(2) 0.030(2) 0.030(2) -0.0010(16) 0.0072(19) -0.0013(18)
C3 0.026(2) 0.044(3) 0.044(3) -0.004(2) 0.002(2) -0.0050(19)
C4 0.033(2) 0.040(2) 0.029(2) 0.0000(18) 0.0029(17) -0.0012(18)
C5 0.036(3) 0.030(2) 0.040(3) 0.0047(18) 0.001(2) 0.0040(18)
C6 0.045(3) 0.037(3) 0.035(2) 0.0035(19) 0.006(2) -0.002(2)
C7 0.031(2) 0.055(3) 0.028(2) 0.001(2) 0.0029(17) 0.001(2)
C8 0.044(3) 0.028(2) 0.030(2) -0.0021(17) 0.0003(19) 0.0095(18)
C9 0.037(2) 0.041(3) 0.031(2) -0.0002(18) -0.0039(19) -0.001(2)
C10 0.052(3) 0.041(3) 0.034(2) -0.001(2) -0.001(2) 0.014(2)
C11 0.037(2) 0.034(3) 0.039(3) 0.0003(19) 0.002(2) -0.0052(18)
C12 0.056(3) 0.051(3) 0.030(2) 0.005(2) -0.007(2) 0.013(2)
C13 0.035(2) 0.034(2) 0.030(2) -0.0008(17) 0.0022(18) 0.0005(18)
C14 0.038(2) 0.039(3) 0.034(2) -0.0001(19) -0.0070(18) -0.0032(19)
C15 0.035(3) 0.055(3) 0.039(3) 0.006(2) -0.001(2) -0.004(2)
C16 0.049(4) 0.082(4) 0.041(3) 0.001(3) 0.008(3) -0.015(3)
C17 0.040(3) 0.038(3) 0.054(3) 0.001(2) -0.011(2) -0.001(2)
C18 0.055(3) 0.053(3) 0.047(3) -0.007(2) -0.005(3) -0.007(2)
C19 0.032(2) 0.026(2) 0.040(2) 0.0012(17) -0.0081(19) -0.0004(17)
C20 0.030(2) 0.039(3) 0.031(2) -0.0018(18) -0.0077(18) 0.0041(18)
C21 0.042(3) 0.037(3) 0.038(3) -0.001(2) -0.004(2) 0.0012(19)
C22 0.039(2) 0.043(3) 0.029(2) 0.0019(18) -0.0008(18) 0.003(2)
C23 0.037(2) 0.039(3) 0.033(2) 0.0003(19) -0.001(2) -0.0084(19)
C24 0.031(2) 0.036(3) 0.043(3) 0.006(2) -0.0076(19) 0.0008(19)
C25 0.042(2) 0.029(2) 0.027(2) 0.0019(15) -0.0043(18) -0.0077(18)
C26 0.033(3) 0.047(3) 0.039(3) 0.005(2) -0.002(2) -0.007(2)
C27 0.037(3) 0.040(3) 0.044(3) 0.006(2) -0.003(2) 0.0052(19)
C28 0.041(3) 0.047(3) 0.061(3) 0.021(3) 0.009(2) 0.005(2)
C29 0.051(3) 0.030(2) 0.043(2) -0.0010(17) 0.008(2) 0.008(2)
C30 0.048(3) 0.051(3) 0.059(4) 0.011(3) 0.012(3) 0.000(2)
C31 0.048(3) 0.039(3) 0.032(2) 0.0042(19) 0.010(2) -0.003(2)
C32 0.035(2) 0.050(3) 0.040(3) 0.012(2) -0.0039(19) -0.003(2)
C33 0.051(3) 0.033(2) 0.026(2) -0.0004(17) -0.005(2) 0.004(2)
C34 0.053(3) 0.067(4) 0.040(3) -0.001(3) 0.003(2) 0.026(3)
C35 0.052(3) 0.033(2) 0.029(2) -0.0034(18) 0.005(2) 0.000(2)
C36 0.045(3) 0.053(3) 0.044(3) 0.002(2) -0.003(2) -0.016(2)

loop_
_atom_type_symbol
_atom_type_scat_dispersion_real
_atom_type_scat_dispersion_imag
_atom_type_scat_Cromer_Mann_a1
_atom_type_scat_Cromer_Mann_b1
_atom_type_scat_Cromer_Mann_a2
_atom_type_scat_Cromer_Mann_b2
_atom_type_scat_Cromer_Mann_a3
_atom_type_scat_Cromer_Mann_b3
_atom_type_scat_Cromer_Mann_a4
_atom_type_scat_Cromer_Mann_b4
_atom_type_scat_Cromer_Mann_c
_atom_type_scat_source
Ca 0.2262 0.3064 8.6266 10.4421 7.3873 0.6599 1.5899 85.7484 1.0211 178.4370 1.3751 'International Tables Vol C 4.2.6.8 and 6.1.1.4'
Fe 0.3463 0.8444 11.7695 4.7611 7.3573 0.3072 3.5222 15.3535 2.3045 76.8805 1.0369 'International Tables Vol C 4.2.6.8 and 6.1.1.4'
C 0.0033 0.0016 2.3100 20.8439 1.0200 10.2075 1.5886 0.5687 0.8650 51.6512 0.2156 'International Tables Vol C 4.2.6.8 and 6.1.1.4'
O 0.0106 0.0060 3.0485 13.2771 2.2868 5.7011 1.5463 0.3239 0.8670 32.9089 0.2508 'International Tables Vol C 4.2.6.8 and 6.1.1.4'
N 0.0061 0.0033 12.2126 0.0057 3.1322 9.8933 2.0125 28.9975 1.1663 0.5826 -11.5290 'International Tables Vol C 4.2.6.8 and 6.1.1.4'
H 0.0000 0.0000 0.4930 10.5109 0.3229 26.1257 0.1402 3.1424 0.0408 57.7998 0.0030 'International Tables Vol C 4.2.6.8 and 6.1.1.4'

loop_
_geom_angle_atom_site_label_1
_geom_angle_site_symmetry_1
_geom_angle_atom_site_label_2
_geom_angle_atom_site_label_3
_geom_angle
_geom_angle_publ_flag
N1 . Ca1 N2 98.96(15) yes
N1 . Ca1 N3 90.35(15) yes
N2 . Ca1 N3 75.47(14) yes
N1 . Ca1 N4 76.23(15) yes
N2 . Ca1 N4 160.61(15) yes
N3 . Ca1 N4 85.71(16) yes
N1 . Ca1 N5 113.86(17) yes
N2 . Ca1 N5 124.67(18) yes
N3 . Ca1 N5 142.35(15) yes
N4 . Ca1 N5 73.62(17) yes
N1 . Ca1 O1 76.99(14) yes
N2 . Ca1 O1 73.09(13) yes
N3 . Ca1 O1 143.59(14) yes
N4 . Ca1 O1 122.78(16) yes
N5 . Ca1 O1 72.72(14) yes
N1 . Ca1 O9 161.72(14) yes
N2 . Ca1 O9 88.81(14) yes
N3 . Ca1 O9 75.52(14) yes
N4 . Ca1 O9 90.96(14) yes
N5 . Ca1 O9 73.77(15) yes
O1 . Ca1 O9 121.23(14) yes
O2 1_545 Ca2 N6 128.42(15) yes
O2 1_545 Ca2 N7 70.41(14) yes
N6 . Ca2 N7 73.76(16) yes
O2 1_545 Ca2 N8 71.46(14) yes
N6 . Ca2 N8 158.53(15) yes
N7 . Ca2 N8 125.79(16) yes
O2 1_545 Ca2 N9 135.79(14) yes
N6 . Ca2 N9 82.70(15) yes
N7 . Ca2 N9 153.37(15) yes
N8 . Ca2 N9 76.16(14) yes
O2 1_545 Ca2 N10 81.93(14) yes
N6 . Ca2 N10 78.75(15) yes
N7 . Ca2 N10 112.35(15) yes
N8 . Ca2 N10 98.66(16) yes
N9 . Ca2 N10 74.00(14) yes
O2 1_545 Ca2 O10 121.50(13) yes
N6 . Ca2 O10 84.76(13) yes
N7 . Ca2 O10 78.23(13) yes
N8 . Ca2 O10 90.59(14) yes
N9 . Ca2 O10 87.55(13) yes
N10 . Ca2 O10 156.55(14) yes
Fe2 . Fe1 C1 48.21(14) yes
Fe2 . Fe1 C2 48.49(13) yes
C1 . Fe1 C2 80.04(19) yes
Fe2 . Fe1 C3 111.03(17) yes
C1 . Fe1 C3 87.4(2) yes
C2 . Fe1 C3 159.1(2) yes
Fe2 . Fe1 C4 130.91(15) yes
C1 . Fe1 C4 99.8(2) yes
C2 . Fe1 C4 97.2(2) yes
C3 . Fe1 C4 101.3(2) yes
Fe2 . Fe1 C5 107.34(16) yes
C1 . Fe1 C5 153.5(2) yes
C2 . Fe1 C5 89.4(2) yes
C3 . Fe1 C5 94.8(2) yes
C4 . Fe1 C5 105.5(2) yes
Fe1 . Fe2 C1 49.15(14) yes
Fe1 . Fe2 C2 49.05(14) yes
C1 . Fe2 C2 81.15(19) yes
Fe1 . Fe2 C6 108.71(17) yes
C1 . Fe2 C6 84.2(2) yes
C2 . Fe2 C6 157.6(2) yes
Fe1 . Fe2 C7 128.93(15) yes
C1 . Fe2 C7 98.4(2) yes
C2 . Fe2 C7 94.5(2) yes
C6 . Fe2 C7 104.3(2) yes
Fe1 . Fe2 C8 104.84(15) yes
C1 . Fe2 C8 151.4(2) yes
C2 . Fe2 C8 88.62(19) yes
C6 . Fe2 C8 96.4(2) yes
C7 . Fe2 C8 109.0(2) yes
Fe4 . Fe3 C19 49.43(14) yes
Fe4 . Fe3 C20 47.93(14) yes
C19 . Fe3 C20 79.75(19) yes
Fe4 . Fe3 C21 108.93(16) yes
C19 . Fe3 C21 91.2(2) yes
C20 . Fe3 C21 154.7(2) yes
Fe4 . Fe3 C22 130.79(14) yes
C19 . Fe3 C22 97.0(2) yes
C20 . Fe3 C22 98.6(2) yes
C21 . Fe3 C22 106.0(2) yes
Fe4 . Fe3 C23 103.98(16) yes
C19 . Fe3 C23 153.0(2) yes
C20 . Fe3 C23 83.9(2) yes
C21 . Fe3 C23 94.6(2) yes
C22 . Fe3 C23 106.7(2) yes
Fe3 . Fe4 C19 47.86(13) yes
Fe3 . Fe4 C20 49.88(14) yes
C19 . Fe4 C20 80.04(19) yes
Fe3 . Fe4 C24 101.03(17) yes
C19 . Fe4 C24 87.38(19) yes
C20 . Fe4 C24 148.6(2) yes
Fe3 . Fe4 C25 131.44(15) yes
C19 . Fe4 C25 93.3(2) yes
C20 . Fe4 C25 104.00(19) yes
C24 . Fe4 C25 105.4(2) yes
Fe3 . Fe4 C26 116.01(16) yes
C19 . Fe4 C26 163.9(2) yes
C20 . Fe4 C26 88.6(2) yes
C24 . Fe4 C26 96.7(2) yes
C25 . Fe4 C26 100.6(2) yes
Ca1 . N1 C9 167.9(4) yes
Ca1 . N2 C11 168.5(4) yes
Ca1 . N3 C13 159.9(4) yes
Ca1 . N4 C15 167.1(4) yes
Ca1 . N5 C17 171.7(5) yes
Ca2 . N6 C27 166.1(4) yes
Ca2 . N7 C29 172.5(5) yes
Ca2 . N8 C31 161.0(4) yes
Ca2 . N9 C33 167.7(4) yes
Ca2 . N10 C35 165.2(4) yes
Ca1 . O1 C1 159.8(4) yes
Ca2 1_565 O2 C2 172.1(3) yes
Ca1 . O9 C19 154.7(3) yes
Ca2 . O10 C20 146.3(3) yes
Fe1 . C1 Fe2 82.64(18) yes
Fe1 . C1 O1 139.1(4) yes
Fe2 . C1 O1 138.1(4) yes
Fe1 . C2 Fe2 82.46(17) yes
Fe1 . C2 O2 140.0(4) yes
Fe2 . C2 O2 137.5(4) yes
O3 . C3 Fe1 176.8(5) yes
O4 . C4 Fe1 175.0(4) yes
O5 . C5 Fe1 178.7(5) yes
O6 . C6 Fe2 177.6(4) yes
O7 . C7 Fe2 178.7(4) yes
O8 . C8 Fe2 177.3(4) yes
N1 . C9 C10 179.0(5) yes
C9 . C10 H101 107.2 no
C9 . C10 H102 108.0 no
H101 . C10 H102 109.5 no
C9 . C10 H103 111.2 no
H101 . C10 H103 110.3 no
H102 . C10 H103 110.6 no
N2 . C11 C12 179.5(5) yes
C11 . C12 H121 109.6 no
C11 . C12 H122 109.5 no
H121 . C12 H122 110.0 no
C11 . C12 H123 108.7 no
H121 . C12 H123 108.6 no
H122 . C12 H123 110.3 no
N3 . C13 C14 179.7(5) yes
C13 . C14 H141 109.9 no
C13 . C14 H142 109.7 no
H141 . C14 H142 108.9 no
C13 . C14 H143 109.4 no
H141 . C14 H143 109.4 no
H142 . C14 H143 109.6 no
N4 . C15 C16 178.4(6) yes
C15 . C16 H161 110.2 no
C15 . C16 H162 110.0 no
H161 . C16 H162 109.6 no
C15 . C16 H163 110.3 no
H161 . C16 H163 108.1 no
H162 . C16 H163 108.6 no
N5 . C17 C18 178.0(6) yes
C17 . C18 H181 111.9 no
C17 . C18 H182 108.7 no
H181 . C18 H182 107.8 no
C17 . C18 H183 110.8 no
H181 . C18 H183 108.9 no
H182 . C18 H183 108.6 no
Fe4 . C19 Fe3 82.71(17) yes
Fe4 . C19 O9 134.7(4) yes
Fe3 . C19 O9 142.6(4) yes
Fe3 . C20 Fe4 82.19(19) yes
Fe3 . C20 O10 135.8(4) yes
Fe4 . C20 O10 141.9(4) yes
O11 . C21 Fe3 178.9(5) yes
O12 . C22 Fe3 178.5(4) yes
O13 . C23 Fe3 178.2(5) yes
O14 . C24 Fe4 177.8(4) yes
O15 . C25 Fe4 174.9(4) yes
O16 . C26 Fe4 175.8(5) yes
N6 . C27 C28 179.1(6) yes
C27 . C28 H281 109.2 no
C27 . C28 H282 108.9 no
H281 . C28 H282 109.3 no
C27 . C28 H283 110.7 no
H281 . C28 H283 109.0 no
H282 . C28 H283 109.7 no
N7 . C29 C30 178.8(6) yes
C29 . C30 H301 111.0 no
C29 . C30 H302 108.8 no
H301 . C30 H302 108.1 no
C29 . C30 H303 110.0 no
H301 . C30 H303 108.7 no
H302 . C30 H303 110.2 no
N8 . C31 C32 179.3(5) yes
C31 . C32 H321 109.9 no
C31 . C32 H322 108.2 no
H321 . C32 H322 110.1 no
C31 . C32 H323 109.4 no
H321 . C32 H323 109.3 no
H322 . C32 H323 109.9 no
N9 . C33 C34 179.3(5) yes
C33 . C34 H341 109.6 no
C33 . C34 H342 108.5 no
H341 . C34 H342 110.1 no
C33 . C34 H343 110.6 no
H341 . C34 H343 109.0 no
H342 . C34 H343 109.0 no
N10 . C35 C36 179.0(5) yes
C35 . C36 H361 109.4 no
C35 . C36 H362 109.1 no
H361 . C36 H362 110.6 no
C35 . C36 H363 109.6 no
H361 . C36 H363 108.3 no
H362 . C36 H363 109.8 no

loop_
_geom_bond_atom_site_label_1
_geom_bond_atom_site_label_2
_geom_bond_site_symmetry_2
_geom_bond_distance
_geom_bond_publ_flag
Ca1 N1 . 2.500(4) yes
Ca1 N2 . 2.509(4) yes
Ca1 N3 . 2.522(4) yes
Ca1 N4 . 2.503(4) yes
Ca1 N5 . 2.478(4) yes
Ca1 O1 . 2.301(3) yes
Ca1 O9 . 2.324(3) yes
Ca2 O2 1_545 2.331(3) yes
Ca2 N6 . 2.515(4) yes
Ca2 N7 . 2.495(4) yes
Ca2 N8 . 2.508(4) yes
Ca2 N9 . 2.548(4) yes
Ca2 N10 . 2.533(4) yes
Ca2 O10 . 2.303(3) yes
Fe1 Fe2 . 2.5520(8) yes
Fe1 C1 . 1.946(5) yes
Fe1 C2 . 1.944(5) yes
Fe1 C3 . 1.763(5) yes
Fe1 C4 . 1.746(4) yes
Fe1 C5 . 1.785(5) yes
Fe2 C1 . 1.918(5) yes
Fe2 C2 . 1.928(4) yes
Fe2 C6 . 1.777(5) yes
Fe2 C7 . 1.756(4) yes
Fe2 C8 . 1.792(5) yes
Fe3 Fe4 . 2.5553(9) yes
Fe3 C19 . 1.910(4) yes
Fe3 C20 . 1.972(5) yes
Fe3 C21 . 1.795(5) yes
Fe3 C22 . 1.771(5) yes
Fe3 C23 . 1.791(5) yes
Fe4 C19 . 1.957(5) yes
Fe4 C20 . 1.914(5) yes
Fe4 C24 . 1.784(5) yes
Fe4 C25 . 1.756(4) yes
Fe4 C26 . 1.784(6) yes
N1 C9 . 1.155(6) yes
N2 C11 . 1.143(6) yes
N3 C13 . 1.151(6) yes
N4 C15 . 1.152(7) yes
N5 C17 . 1.130(6) yes
N6 C27 . 1.127(6) yes
N7 C29 . 1.132(6) yes
N8 C31 . 1.149(6) yes
N9 C33 . 1.148(6) yes
N10 C35 . 1.152(6) yes
O1 C1 . 1.216(5) yes
O2 C2 . 1.198(5) yes
O3 C3 . 1.181(6) yes
O4 C4 . 1.176(5) yes
O5 C5 . 1.162(6) yes
O6 C6 . 1.169(6) yes
O7 C7 . 1.172(5) yes
O8 C8 . 1.156(6) yes
O9 C19 . 1.210(5) yes
O10 C20 . 1.228(5) yes
O11 C21 . 1.149(6) yes
O12 C22 . 1.162(5) yes
O13 C23 . 1.158(6) yes
O14 C24 . 1.180(6) yes
O15 C25 . 1.159(5) yes
O16 C26 . 1.148(6) yes
C9 C10 . 1.448(7) yes
C10 H101 . 0.955 no
C10 H102 . 0.955 no
C10 H103 . 0.969 no
C11 C12 . 1.460(6) yes
C12 H121 . 0.964 no
C12 H122 . 0.966 no
C12 H123 . 0.956 no
C13 C14 . 1.441(6) yes
C14 H141 . 0.961 no
C14 H142 . 0.974 no
C14 H143 . 0.964 no
C15 C16 . 1.435(7) yes
C16 H161 . 0.956 no
C16 H162 . 0.963 no
C16 H163 . 0.950 no
C17 C18 . 1.436(7) yes
C18 H181 . 0.959 no
C18 H182 . 0.955 no
C18 H183 . 0.960 no
C27 C28 . 1.471(7) yes
C28 H281 . 0.948 no
C28 H282 . 0.968 no
C28 H283 . 0.967 no
C29 C30 . 1.466(7) yes
C30 H301 . 0.958 no
C30 H302 . 0.968 no
C30 H303 . 0.956 no
C31 C32 . 1.452(6) yes
C32 H321 . 0.952 no
C32 H322 . 0.959 no
C32 H323 . 0.964 no
C33 C34 . 1.436(7) yes
C34 H341 . 0.962 no
C34 H342 . 0.965 no
C34 H343 . 0.973 no
C35 C36 . 1.446(7) yes
C36 H361 . 0.965 no
C36 H362 . 0.954 no
C36 H363 . 0.956 no
